data_7207731
loop_
_publ_author_name
'Perkins, Catherine'
'Libri, Stefano'
'Adams, Harry'
'Brammer, Lee'

_publ_section_title
;
 Diiodoacetylene: compact, strong ditopic halogen bond donor
;
_journal_issue 9
_journal_name_full CrystEngComm
_journal_page_first 3033
_journal_paper_doi 10.1039/c2ce00029f
_journal_volume 14
_journal_year 2012
_chemical_formula_moiety 'C2 I4, C6 H12 N4'
_chemical_formula_sum 'C8 H12 I4 N4'
_chemical_formula_weight 671.82
_chemical_name_systematic
;
?
;
_space_group_crystal_system monoclinic
_space_group_IT_number 14
_space_group_name_Hall '-P 2ybc'
_space_group_name_H-M_alt 'P 1 21/c 1'
_symmetry_space_group_name_Hall '-P 2ybc'
_symmetry_space_group_name_H-M 'P 1 21/c 1'
_atom_sites_solution_hydrogens geom
_atom_sites_solution_primary direct
_atom_sites_solution_secondary difmap
_audit_creation_method SHELXL-97
_cell_angle_alpha 90.00
_cell_angle_beta 92.800(2)
_cell_angle_gamma 90.00
_cell_formula_units_Z 4
_cell_length_a 15.9274(7)
_cell_length_b 11.0145(4)
_cell_length_c 8.7574(4)
_cell_measurement_temperature 120(2)
_cell_volume 1534.50(11)
_computing_cell_refinement 'Bruker APEX II'
_computing_data_collection 'Bruker APEX II'
_computing_data_reduction 'Bruker APEX II'
_computing_structure_refinement 'SHELXL-97 (Sheldrick, 1997)'
_computing_structure_solution 'SHELXS-97 (Sheldrick, 1990)'
_diffrn_ambient_temperature 120(2)
_diffrn_measured_fraction_theta_full 0.949
_diffrn_measured_fraction_theta_max 0.949
_diffrn_measurement_device_type 'Bruker APEX-II CCD area detector'
_diffrn_measurement_method 'phi and omega scans'
_diffrn_radiation_monochromator graphite
_diffrn_radiation_source 'fine-focus sealed tube'
_diffrn_radiation_type MoK\a
_diffrn_radiation_wavelength 0.71073
_diffrn_reflns_av_R_equivalents 0.0356
_diffrn_reflns_av_sigmaI/netI 0.0284
_diffrn_reflns_limit_h_max 20
_diffrn_reflns_limit_h_min -20
_diffrn_reflns_limit_k_max 14
_diffrn_reflns_limit_k_min -14
_diffrn_reflns_limit_l_max 10
_diffrn_reflns_limit_l_min -10
_diffrn_reflns_number 15754
_diffrn_reflns_theta_full 27.52
_diffrn_reflns_theta_max 27.52
_diffrn_reflns_theta_min 2.25
_exptl_absorpt_coefficient_mu 8.106
_exptl_absorpt_correction_T_max 0.3081
_exptl_absorpt_correction_T_min 0.1282
_exptl_absorpt_correction_type multi-scan
_exptl_absorpt_process_details SADABS
_exptl_crystal_colour yellow
_exptl_crystal_density_diffrn 2.908
_exptl_crystal_density_method 'not measured'
_exptl_crystal_description block
_exptl_crystal_F_000 1200
_exptl_crystal_size_max 0.43
_exptl_crystal_size_mid 0.28
_exptl_crystal_size_min 0.19
_refine_diff_density_max 2.610
_refine_diff_density_min -2.270
_refine_diff_density_rms 0.245
_refine_ls_extinction_method none
_refine_ls_goodness_of_fit_ref 1.191
_refine_ls_hydrogen_treatment constr
_refine_ls_matrix_type full
_refine_ls_number_parameters 176
_refine_ls_number_reflns 3358
_refine_ls_number_restraints 51
_refine_ls_restrained_S_all 1.208
_refine_ls_R_factor_all 0.0632
_refine_ls_R_factor_gt 0.0491
_refine_ls_shift/su_max 0.001
_refine_ls_shift/su_mean 0.000
_refine_ls_structure_factor_coef Fsqd
_refine_ls_weighting_details 'calc w=1/[\s^2^(Fo^2^)+(0.0122P)^2^+27.9266P] where P=(Fo^2^+2Fc^2^)/3'
_refine_ls_weighting_scheme calc
_refine_ls_wR_factor_gt 0.0900
_refine_ls_wR_factor_ref 0.0952
_reflns_number_gt 2595
_reflns_number_total 3358
_reflns_threshold_expression >2sigma(I)
_cod_data_source_file c2ce00029f.txt
_cod_data_source_block hmta
_cod_database_code 7207731

loop_
_symmetry_equiv_pos_as_xyz
'x, y, z'
'-x, y+1/2, -z+1/2'
'-x, -y, -z'
'x, -y-1/2, z-1/2'

loop_
_atom_site_label
_atom_site_type_symbol
_atom_site_fract_x
_atom_site_fract_y
_atom_site_fract_z
_atom_site_U_iso_or_equiv
_atom_site_adp_type
_atom_site_occupancy
_atom_site_symmetry_multiplicity
_atom_site_calc_flag
_atom_site_refinement_flags
_atom_site_disorder_assembly
_atom_site_disorder_group
I1 I 0.90295(4) 0.83175(6) 0.89611(8) 0.02702(17) Uani 1 1 d . . .
I2 I 0.89769(4) 1.15564(6) 0.88433(8) 0.02817(17) Uani 1 1 d . . .
C8 C 0.9641(5) 0.9974(8) 0.9573(10) 0.0173(16) Uani 1 1 d . . .
I3 I 0.60412(3) 0.49898(6) 0.28517(7) 0.02528(15) Uani 1 1 d D . .
I4A I 0.52722(9) 0.72128(8) 0.54696(18) 0.0222(3) Uani 0.609(3) 1 d PDU A 1
I4B I 0.4918(9) 0.7274(2) 0.4802(16) 0.0243(6) Uani 0.154(8) 1 d PDU A 2
I4C I 0.4710(5) 0.7186(3) 0.4452(8) 0.0269(6) Uani 0.237(9) 1 d PDU A 3
C7 C 0.5220(4) 0.5400(6) 0.4627(7) 0.021(3) Uani 0.547(19) 1 d PDU . .
C7' C 0.4793(4) 0.5414(6) 0.5399(7) 0.021(3) Uani 0.453(19) 1 d PDU . .
N1 N 0.1979(5) 0.3969(8) 0.1444(11) 0.034(2) Uani 1 1 d . . .
N2 N 0.2050(5) 0.6177(8) 0.1570(11) 0.032(2) Uani 1 1 d . . .
N3 N 0.3000(5) 0.5066(8) -0.0058(9) 0.0250(17) Uani 1 1 d . . .
N4 N 0.3188(4) 0.4944(7) 0.2736(8) 0.0223(16) Uani 1 1 d . . .
C1 C 0.2504(7) 0.6195(11) 0.0146(13) 0.040(3) Uani 1 1 d . . .
H1A H 0.2887 0.6902 0.0159 0.048 Uiso 1 1 calc R . .
H1B H 0.2095 0.6291 -0.0733 0.048 Uiso 1 1 calc R . .
C2 C 0.2428(7) 0.4033(12) 0.0009(13) 0.041(3) Uani 1 1 d . . .
H2A H 0.2753 0.3275 -0.0106 0.050 Uiso 1 1 calc R . .
H2B H 0.2010 0.4083 -0.0863 0.050 Uiso 1 1 calc R . .
C3 C 0.1503(6) 0.5111(11) 0.1573(12) 0.036(3) Uani 1 1 d . . .
H3A H 0.1081 0.5170 0.0708 0.043 Uiso 1 1 calc R . .
H3B H 0.1198 0.5100 0.2532 0.043 Uiso 1 1 calc R . .
C4 C 0.2684(7) 0.6052(9) 0.2862(12) 0.029(2) Uani 1 1 d . . .
H4A H 0.3061 0.6767 0.2884 0.035 Uiso 1 1 calc R . .
H4B H 0.2393 0.6034 0.3836 0.035 Uiso 1 1 calc R . .
C5 C 0.2606(7) 0.3907(9) 0.2679(13) 0.031(2) Uani 1 1 d . . .
H5A H 0.2934 0.3150 0.2577 0.037 Uiso 1 1 calc R . .
H5B H 0.2322 0.3864 0.3658 0.037 Uiso 1 1 calc R . .
C6 C 0.3603(5) 0.4993(8) 0.1276(11) 0.0224(18) Uani 1 1 d . . .
H6A H 0.3956 0.4259 0.1179 0.027 Uiso 1 1 calc R . .
H6B H 0.3979 0.5709 0.1277 0.027 Uiso 1 1 calc R . .

loop_
_atom_site_aniso_label
_atom_site_aniso_U_11
_atom_site_aniso_U_22
_atom_site_aniso_U_33
_atom_site_aniso_U_23
_atom_site_aniso_U_13
_atom_site_aniso_U_12
I1 0.0205(3) 0.0328(3) 0.0281(4) -0.0125(3) 0.0043(3) -0.0078(2)
I2 0.0203(3) 0.0336(3) 0.0309(4) 0.0147(3) 0.0043(3) 0.0086(3)
C8 0.017(4) 0.020(4) 0.015(4) 0.001(4) 0.002(3) 0.001(4)
I3 0.0203(3) 0.0374(3) 0.0187(3) 0.0021(3) 0.0062(2) 0.0016(3)
I4A 0.0256(6) 0.0113(4) 0.0308(7) -0.0024(4) 0.0109(5) -0.0039(4)
I4B 0.0275(12) 0.0142(9) 0.0319(13) -0.0038(10) 0.0080(10) -0.0053(10)
I4C 0.0304(10) 0.0181(8) 0.0326(11) -0.0032(9) 0.0054(9) -0.0041(8)
C7 0.022(5) 0.020(4) 0.023(6) -0.004(5) 0.004(4) 0.003(5)
C7' 0.022(5) 0.020(4) 0.022(6) -0.003(5) 0.004(4) 0.002(5)
N1 0.030(5) 0.039(5) 0.034(6) -0.013(4) 0.011(4) -0.018(4)
N2 0.024(4) 0.036(5) 0.036(6) 0.012(4) 0.011(4) 0.011(3)
N3 0.022(4) 0.040(4) 0.013(4) -0.005(4) 0.005(3) -0.004(4)
N4 0.020(4) 0.030(4) 0.017(4) -0.005(4) -0.003(3) 0.001(3)
C1 0.033(6) 0.058(7) 0.029(7) 0.031(6) 0.012(5) 0.019(5)
C2 0.034(6) 0.062(7) 0.029(7) -0.030(6) 0.011(5) -0.023(5)
C3 0.014(4) 0.063(7) 0.031(6) -0.004(6) 0.005(4) -0.005(5)
C4 0.042(6) 0.023(5) 0.023(6) -0.006(4) 0.012(5) 0.002(4)
C5 0.037(6) 0.022(5) 0.034(7) 0.010(4) 0.014(5) 0.007(4)
C6 0.018(4) 0.018(4) 0.032(5) -0.002(4) 0.002(3) 0.000(4)

loop_
_atom_type_symbol
_atom_type_description
_atom_type_scat_dispersion_real
_atom_type_scat_dispersion_imag
_atom_type_scat_source
C C 0.0033 0.0016 'International Tables Vol C Tables 4.2.6.8 and 6.1.1.4'
H H 0.0000 0.0000 'International Tables Vol C Tables 4.2.6.8 and 6.1.1.4'
N N 0.0061 0.0033 'International Tables Vol C Tables 4.2.6.8 and 6.1.1.4'
I I -0.4742 1.8119 'International Tables Vol C Tables 4.2.6.8 and 6.1.1.4'

loop_
_geom_angle_atom_site_label_1
_geom_angle_atom_site_label_2
_geom_angle_atom_site_label_3
_geom_angle
_geom_angle_site_symmetry_1
_geom_angle_site_symmetry_3
C8 C8 I1 123.2(9) 3_777 .
C8 C8 I2 122.3(9) 3_777 .
I1 C8 I2 114.4(4) . .
C7 C7 I4B 119.1(3) 3_666 .
C7 C7 I4A 117.9(2) 3_666 .
C7 C7 I3 125.5(3) 3_666 .
I4B C7 I3 114.0(4) . .
I4A C7 I3 115.9(4) . .
C7 C7 I4C 116.3(3) 3_666 .
I3 C7 I4C 112.9(4) . .
C7' C7' I4A 117.7(3) 3_666 .
C7' C7' I4C 116.4(3) 3_666 .
C7' C7' I4B 118.2(2) 3_666 .
C7' C7' I3 125.0(3) 3_666 3_666
I4A C7' I3 114.3(4) . 3_666
I4C C7' I3 116.4(4) . 3_666
I4B C7' I3 116.6(4) . 3_666
C5 N1 C3 108.9(8) . .
C5 N1 C2 107.1(8) . .
C3 N1 C2 107.2(9) . .
C3 N2 C1 109.3(9) . .
C3 N2 C4 107.9(8) . .
C1 N2 C4 107.7(8) . .
C2 N3 C6 108.0(8) . .
C2 N3 C1 108.1(8) . .
C6 N3 C1 106.2(8) . .
C5 N4 C6 108.0(7) . .
C5 N4 C4 107.6(7) . .
C6 N4 C4 107.8(7) . .
N2 C1 N3 112.1(8) . .
N2 C1 H1A 109.2 . .
N3 C1 H1A 109.2 . .
N2 C1 H1B 109.2 . .
N3 C1 H1B 109.2 . .
H1A C1 H1B 107.9 . .
N3 C2 N1 113.6(8) . .
N3 C2 H2A 108.9 . .
N1 C2 H2A 108.9 . .
N3 C2 H2B 108.9 . .
N1 C2 H2B 108.9 . .
H2A C2 H2B 107.7 . .
N2 C3 N1 112.0(7) . .
N2 C3 H3A 109.2 . .
N1 C3 H3A 109.2 . .
N2 C3 H3B 109.2 . .
N1 C3 H3B 109.2 . .
H3A C3 H3B 107.9 . .
N4 C4 N2 111.9(8) . .
N4 C4 H4A 109.2 . .
N2 C4 H4A 109.2 . .
N4 C4 H4B 109.2 . .
N2 C4 H4B 109.2 . .
H4A C4 H4B 107.9 . .
N1 C5 N4 113.7(8) . .
N1 C5 H5A 108.8 . .
N4 C5 H5A 108.8 . .
N1 C5 H5B 108.8 . .
N4 C5 H5B 108.8 . .
H5A C5 H5B 107.7 . .
N4 C6 N3 112.7(7) . .
N4 C6 H6A 109.0 . .
N3 C6 H6A 109.0 . .
N4 C6 H6B 109.0 . .
N3 C6 H6B 109.0 . .
H6A C6 H6B 107.8 . .

loop_
_geom_bond_atom_site_label_1
_geom_bond_atom_site_label_2
_geom_bond_distance
_geom_bond_site_symmetry_2
I1 C8 2.125(9) .
I2 C8 2.121(9) .
C8 C8 1.336(16) 3_777
I3 C7 2.129(5) .
I3 C7' 2.124(5) 3_666
I4A C7 2.129(5) .
I4A C7' 2.123(5) .
I4B C7 2.127(5) .
I4B C7' 2.126(5) .
I4C C7 2.131(5) .
I4C C7' 2.122(5) .
C7 C7 1.318(18) 3_666
C7' C7' 1.341(18) 3_666
C7' I3 2.124(5) 3_666
N1 C5 1.438(14) .
N1 C3 1.476(14) .
N1 C2 1.478(13) .
N2 C3 1.462(13) .
N2 C1 1.472(13) .
N2 C4 1.486(14) .
N3 C2 1.460(13) .
N3 C6 1.478(12) .
N3 C1 1.488(13) .
N4 C5 1.469(12) .
N4 C6 1.469(11) .
N4 C4 1.468(12) .
C1 H1A 0.9900 .
C1 H1B 0.9900 .
C2 H2A 0.9900 .
C2 H2B 0.9900 .
C3 H3A 0.9900 .
C3 H3B 0.9900 .
C4 H4A 0.9900 .
C4 H4B 0.9900 .
C5 H5A 0.9900 .
C5 H5B 0.9900 .
C6 H6A 0.9900 .
C6 H6B 0.9900 .

loop_
_geom_torsion_atom_site_label_1
_geom_torsion_atom_site_label_2
_geom_torsion_atom_site_label_3
_geom_torsion_atom_site_label_4
_geom_torsion
C3 N2 C1 N3 -57.2(12)
C4 N2 C1 N3 59.7(12)
C2 N3 C1 N2 55.9(12)
C6 N3 C1 N2 -59.8(11)
C6 N3 C2 N1 57.0(12)
C1 N3 C2 N1 -57.5(12)
C5 N1 C2 N3 -58.2(13)
C3 N1 C2 N3 58.6(12)
C1 N2 C3 N1 58.8(11)
C4 N2 C3 N1 -57.9(10)
C5 N1 C3 N2 57.3(11)
C2 N1 C3 N2 -58.3(11)
C5 N4 C4 N2 -57.9(10)
C6 N4 C4 N2 58.4(10)
C3 N2 C4 N4 59.1(10)
C1 N2 C4 N4 -58.7(11)
C3 N1 C5 N4 -57.2(10)
C2 N1 C5 N4 58.5(11)
C6 N4 C5 N1 -58.5(10)
C4 N4 C5 N1 57.6(10)
C5 N4 C6 N3 56.2(10)
C4 N4 C6 N3 -59.8(10)
C2 N3 C6 N4 -56.0(10)
C1 N3 C6 N4 59.8(10)
